data_7131762
loop_
_publ_author_name
'Ito, Yuki'
'Adachi, Akiya'
'Aikawa, Kohsuke'
'Nozaki, Kyoko'
'Okazoe, Takashi'

_publ_section_title
;
 N-Fluorobenzenesulfonimide (NFSI) analogs with deprotectable
 substituents: Synthesis of b-fluoroamines via catalytic aminofluorination
 of styrenes
;
_journal_name_full 'Chemical Communications'
_journal_paper_doi 10.1039/D3CC02292G
_journal_year 2023
_chemical_formula_moiety 'C7 H7 F N2 O6 S2'
_chemical_formula_sum 'C7 H7 F N2 O6 S2'
_chemical_formula_weight 298.27
_space_group_crystal_system monoclinic
_space_group_IT_number 15
_space_group_name_Hall '-C 2yc'
_space_group_name_H-M_alt 'C 1 2/c 1'
_atom_sites_solution_hydrogens geom
_atom_sites_solution_primary dual
_audit_block_doi 10.5517/ccdc.csd.cc2f02l4
_audit_creation_date 2021-03-12
_audit_creation_method
;
Olex2 1.3
(compiled 2020.11.12 svn.r5f609507 for OlexSys, GUI svn.r6226)
;
_audit_update_record
;
2023-05-02 deposited with the CCDC.	2023-06-22 downloaded from the CCDC.
;
_cell_angle_alpha 90
_cell_angle_beta 95.077(2)
_cell_angle_gamma 90
_cell_formula_units_Z 8
_cell_length_a 13.5187(3)
_cell_length_b 19.0911(5)
_cell_length_c 8.8331(2)
_cell_measurement_reflns_used 54331
_cell_measurement_temperature 170.15
_cell_measurement_theta_max 30.4330
_cell_measurement_theta_min 2.2170
_cell_volume 2270.76(9)
_computing_molecular_graphics 'Olex2 1.3 (Dolomanov et al., 2009)'
_computing_publication_material 'Olex2 1.3 (Dolomanov et al., 2009)'
_computing_structure_refinement 'SHELXL 2018/1 (Sheldrick, 2015)'
_computing_structure_solution 'SHELXT 2014/5 (Sheldrick, 2014)'
_diffrn_ambient_temperature 170.15
_diffrn_measured_fraction_theta_full 1.000
_diffrn_measured_fraction_theta_max 1.000
_diffrn_measurement_device_type 'Rigaku XtaLAB P200'
_diffrn_radiation_type MoK\a
_diffrn_radiation_wavelength 0.71073
_diffrn_reflns_av_R_equivalents 0.0336
_diffrn_reflns_av_unetI/netI 0.0339
_diffrn_reflns_Laue_measured_fraction_full 1.000
_diffrn_reflns_Laue_measured_fraction_max 1.000
_diffrn_reflns_limit_h_max 16
_diffrn_reflns_limit_h_min -16
_diffrn_reflns_limit_k_max 23
_diffrn_reflns_limit_k_min -19
_diffrn_reflns_limit_l_max 11
_diffrn_reflns_limit_l_min -11
_diffrn_reflns_number 7372
_diffrn_reflns_point_group_measured_fraction_full 1.000
_diffrn_reflns_point_group_measured_fraction_max 1.000
_diffrn_reflns_theta_full 25.242
_diffrn_reflns_theta_max 26.370
_diffrn_reflns_theta_min 1.851
_exptl_absorpt_coefficient_mu 0.505
_exptl_absorpt_correction_T_max 0.877
_exptl_absorpt_correction_T_min 0.855
_exptl_absorpt_correction_type analytical
_exptl_absorpt_process_details
;
CrysAlisPro 1.171.41.99a (Rigaku Oxford Diffraction, 2021)
Analytical numeric absorption correction using a multifaceted crystal
model based on expressions derived by R.C. Clark & J.S. Reid.
(Clark, R. C. & Reid, J. S. (1995). Acta Cryst. A51, 887-897)
Empirical absorption correction using spherical harmonics,
implemented in SCALE3 ABSPACK scaling algorithm.
;
_exptl_crystal_colour colourless
_exptl_crystal_colour_primary colourless
_exptl_crystal_density_diffrn 1.745
_exptl_crystal_description block
_exptl_crystal_F_000 1216
_exptl_crystal_size_max 0.27
_exptl_crystal_size_mid 0.24
_exptl_crystal_size_min 0.22
_refine_diff_density_max 0.509
_refine_diff_density_min -0.382
_refine_diff_density_rms 0.070
_refine_ls_extinction_method none
_refine_ls_goodness_of_fit_ref 1.038
_refine_ls_hydrogen_treatment constr
_refine_ls_matrix_type full
_refine_ls_number_parameters 164
_refine_ls_number_reflns 2318
_refine_ls_number_restraints 0
_refine_ls_restrained_S_all 1.038
_refine_ls_R_factor_all 0.0398
_refine_ls_R_factor_gt 0.0353
_refine_ls_shift/su_max 0.000
_refine_ls_shift/su_mean 0.000
_refine_ls_structure_factor_coef Fsqd
_refine_ls_weighting_details 'w=1/[\s^2^(Fo^2^)+(0.0544P)^2^+2.2046P] where P=(Fo^2^+2Fc^2^)/3'
_refine_ls_weighting_scheme calc
_refine_ls_wR_factor_gt 0.0961
_refine_ls_wR_factor_ref 0.0998
_reflns_Friedel_coverage 0.000
_reflns_number_gt 2072
_reflns_number_total 2318
_reflns_threshold_expression 'I > 2\s(I)'
_cod_data_source_file d3cc02292g2.cif
_cod_data_source_block 20210311_nsmsnf_auto
_cod_database_code 7131762
_shelx_shelxl_version_number 2018/1
_shelx_space_group_comment
;
The symmetry employed for this shelxl refinement is uniquely defined
by the following loop, which should always be used as a source of
symmetry information in preference to the above space-group names.
They are only intended as comments.
;
_shelx_estimated_absorpt_t_max 0.897
_shelx_estimated_absorpt_t_min 0.876
_olex2_refinement_description
;
1. Fixed Uiso
 At 1.2 times of:
  All C(H) groups
 At 1.5 times of:
  All C(H,H,H) groups
2.a Aromatic/amide H refined with riding coordinates:
 C00F(H00F), C00G(H00G), C00H(H00H), C00I(H00I)
2.b Idealised Me refined as rotating group:
 C00E(H00A,H00B,H00C)
;
_olex2_submission_special_instructions 'No special instructions were received'

loop_
_space_group_symop_operation_xyz
'x, y, z'
'-x, y, -z+1/2'
'x+1/2, y+1/2, z'
'-x+1/2, y+1/2, -z+1/2'
'-x, -y, -z'
'x, -y, z-1/2'
'-x+1/2, -y+1/2, -z'
'x+1/2, -y+1/2, z-1/2'

loop_
_atom_site_label
_atom_site_type_symbol
_atom_site_fract_x
_atom_site_fract_y
_atom_site_fract_z
_atom_site_U_iso_or_equiv
_atom_site_adp_type
_atom_site_occupancy
_atom_site_site_symmetry_order
_atom_site_calc_flag
_atom_site_refinement_flags_posn
_atom_site_refinement_flags_adp
_atom_site_refinement_flags_occupancy
_atom_site_disorder_assembly
_atom_site_disorder_group
S001 S 0.34697(3) 0.58876(2) 0.34454(5) 0.02783(15) Uani 1 1 d . . . . .
S002 S 0.13818(3) 0.54877(2) 0.41059(5) 0.02683(15) Uani 1 1 d . . . . .
F003 F 0.29059(9) 0.56119(7) 0.60062(13) 0.0380(3) Uani 1 1 d . . . . .
O004 O 0.08276(10) 0.56213(7) 0.53745(17) 0.0342(3) Uani 1 1 d . . . . .
O005 O 0.30664(11) 0.61196(8) 0.19976(15) 0.0372(4) Uani 1 1 d . . . . .
O006 O 0.10978(10) 0.57709(8) 0.26468(17) 0.0377(4) Uani 1 1 d . . . . .
O007 O 0.24530(11) 0.73293(9) 0.33931(19) 0.0436(4) Uani 1 1 d . . . . .
O008 O 0.39495(11) 0.52264(8) 0.3615(2) 0.0413(4) Uani 1 1 d . . . . .
O009 O 0.34362(13) 0.80628(8) 0.24104(19) 0.0450(4) Uani 1 1 d . . . . .
N00A N 0.32740(12) 0.75650(9) 0.32338(19) 0.0312(4) Uani 1 1 d . . . . .
N00B N 0.25032(12) 0.59137(8) 0.46091(17) 0.0271(4) Uani 1 1 d . . . . .
C00C C 0.42505(13) 0.65315(10) 0.4350(2) 0.0253(4) Uani 1 1 d . . . . .
C00D C 0.41363(13) 0.72547(10) 0.4123(2) 0.0272(4) Uani 1 1 d . . . . .
C00E C 0.16446(16) 0.45925(10) 0.4040(2) 0.0325(4) Uani 1 1 d . . . . .
H00A H 0.197451 0.444313 0.501987 0.049 Uiso 1 1 calc R U . . .
H00B H 0.208205 0.450232 0.323466 0.049 Uiso 1 1 calc R U . . .
H00C H 0.102468 0.433003 0.383006 0.049 Uiso 1 1 calc R U . . .
C00F C 0.50765(14) 0.62892(11) 0.5251(2) 0.0317(4) Uani 1 1 d . . . . .
H00F H 0.517082 0.580026 0.540261 0.038 Uiso 1 1 calc R U . . .
C00G C 0.48306(15) 0.77162(11) 0.4776(2) 0.0345(5) Uani 1 1 d . . . . .
H00G H 0.475597 0.820492 0.459842 0.041 Uiso 1 1 calc R U . . .
C00H C 0.56398(15) 0.74666(12) 0.5696(3) 0.0384(5) Uani 1 1 d . . . . .
H00H H 0.611047 0.778601 0.616645 0.046 Uiso 1 1 calc R U . . .
C00I C 0.57626(15) 0.67586(12) 0.5929(2) 0.0366(5) Uani 1 1 d . . . . .
H00I H 0.631910 0.659051 0.655701 0.044 Uiso 1 1 calc R U . . .

loop_
_atom_site_aniso_label
_atom_site_aniso_U_11
_atom_site_aniso_U_22
_atom_site_aniso_U_33
_atom_site_aniso_U_23
_atom_site_aniso_U_13
_atom_site_aniso_U_12
S001 0.0287(3) 0.0249(3) 0.0305(3) -0.00255(18) 0.00617(19) -0.00157(18)
S002 0.0268(3) 0.0256(3) 0.0283(3) 0.00002(18) 0.00386(18) -0.00116(18)
F003 0.0408(7) 0.0466(7) 0.0259(6) 0.0077(5) -0.0022(5) -0.0063(6)
O004 0.0347(7) 0.0304(8) 0.0394(8) -0.0039(6) 0.0140(6) -0.0027(6)
O005 0.0377(8) 0.0468(9) 0.0276(7) -0.0015(6) 0.0055(6) -0.0092(7)
O006 0.0309(7) 0.0454(9) 0.0361(8) 0.0089(7) -0.0015(6) 0.0012(7)
O007 0.0279(7) 0.0467(9) 0.0553(10) 0.0136(8) -0.0016(7) 0.0020(7)
O008 0.0402(8) 0.0254(8) 0.0589(10) -0.0077(7) 0.0081(7) 0.0044(6)
O009 0.0541(9) 0.0322(8) 0.0481(9) 0.0166(7) 0.0012(7) 0.0022(7)
N00A 0.0352(9) 0.0254(8) 0.0329(8) 0.0021(7) 0.0023(7) 0.0054(7)
N00B 0.0298(8) 0.0274(8) 0.0241(8) 0.0032(6) 0.0023(6) -0.0036(6)
C00C 0.0246(8) 0.0226(9) 0.0292(9) 0.0007(7) 0.0052(7) -0.0003(7)
C00D 0.0259(9) 0.0260(10) 0.0302(9) 0.0024(8) 0.0052(7) 0.0028(7)
C00E 0.0419(11) 0.0244(10) 0.0319(10) -0.0044(8) 0.0081(8) -0.0022(8)
C00F 0.0304(9) 0.0272(10) 0.0374(10) 0.0028(8) 0.0019(8) 0.0047(8)
C00G 0.0353(11) 0.0250(10) 0.0433(12) -0.0007(9) 0.0044(9) -0.0012(8)
C00H 0.0301(10) 0.0382(12) 0.0460(12) -0.0045(10) -0.0011(9) -0.0067(9)
C00I 0.0269(9) 0.0408(12) 0.0412(11) 0.0012(9) -0.0019(8) 0.0033(9)

loop_
_atom_type_symbol
_atom_type_description
_atom_type_scat_dispersion_real
_atom_type_scat_dispersion_imag
_atom_type_scat_source
C C 0.0033 0.0016 'International Tables Vol C Tables 4.2.6.8 and 6.1.1.4'
H H 0.0000 0.0000 'International Tables Vol C Tables 4.2.6.8 and 6.1.1.4'
F F 0.0171 0.0103 'International Tables Vol C Tables 4.2.6.8 and 6.1.1.4'
N N 0.0061 0.0033 'International Tables Vol C Tables 4.2.6.8 and 6.1.1.4'
O O 0.0106 0.0060 'International Tables Vol C Tables 4.2.6.8 and 6.1.1.4'
S S 0.1246 0.1234 'International Tables Vol C Tables 4.2.6.8 and 6.1.1.4'

loop_
_geom_angle_atom_site_label_1
_geom_angle_atom_site_label_2
_geom_angle_atom_site_label_3
_geom_angle
_geom_angle_site_symmetry_1
_geom_angle_site_symmetry_3
_geom_angle_publ_flag
O005 S001 O008 120.58(10) . . ?
O005 S001 N00B 106.05(8) . . ?
O005 S001 C00C 110.99(9) . . ?
O008 S001 N00B 108.91(9) . . ?
O008 S001 C00C 108.76(9) . . ?
N00B S001 C00C 99.40(8) . . ?
O004 S002 N00B 102.82(8) . . ?
O004 S002 C00E 108.88(9) . . ?
O006 S002 O004 121.82(9) . . ?
O006 S002 N00B 102.31(8) . . ?
O006 S002 C00E 112.46(10) . . ?
N00B S002 C00E 106.86(9) . . ?
O007 N00A O009 124.53(17) . . ?
O007 N00A C00D 118.49(16) . . ?
O009 N00A C00D 116.94(17) . . ?
S001 N00B S002 121.31(9) . . ?
F003 N00B S001 104.57(11) . . ?
F003 N00B S002 106.80(11) . . ?
C00D C00C S001 124.55(14) . . ?
C00F C00C S001 116.43(15) . . ?
C00F C00C C00D 118.81(17) . . ?
C00C C00D N00A 123.04(17) . . ?
C00G C00D N00A 116.41(17) . . ?
C00G C00D C00C 120.52(18) . . ?
S002 C00E H00A 109.5 . . ?
S002 C00E H00B 109.5 . . ?
S002 C00E H00C 109.5 . . ?
H00A C00E H00B 109.5 . . ?
H00A C00E H00C 109.5 . . ?
H00B C00E H00C 109.5 . . ?
C00C C00F H00F 119.9 . . ?
C00I C00F C00C 120.28(19) . . ?
C00I C00F H00F 119.9 . . ?
C00D C00G H00G 120.0 . . ?
C00D C00G C00H 119.91(19) . . ?
C00H C00G H00G 120.0 . . ?
C00G C00H H00H 119.9 . . ?
C00I C00H C00G 120.24(19) . . ?
C00I C00H H00H 119.9 . . ?
C00F C00I H00I 119.9 . . ?
C00H C00I C00F 120.21(19) . . ?
C00H C00I H00I 119.9 . . ?

loop_
_geom_bond_atom_site_label_1
_geom_bond_atom_site_label_2
_geom_bond_distance
_geom_bond_site_symmetry_2
_geom_bond_publ_flag
S001 O005 1.4162(15) . ?
S001 O008 1.4211(16) . ?
S001 N00B 1.7331(17) . ?
S001 C00C 1.7650(19) . ?
S002 O004 1.4250(14) . ?
S002 O006 1.4188(15) . ?
S002 N00B 1.7430(16) . ?
S002 C00E 1.748(2) . ?
F003 N00B 1.4256(19) . ?
O007 N00A 1.217(2) . ?
O009 N00A 1.228(2) . ?
N00A C00D 1.471(2) . ?
C00C C00D 1.402(3) . ?
C00C C00F 1.392(3) . ?
C00D C00G 1.376(3) . ?
C00E H00A 0.9800 . ?
C00E H00B 0.9800 . ?
C00E H00C 0.9800 . ?
C00F H00F 0.9500 . ?
C00F C00I 1.387(3) . ?
C00G H00G 0.9500 . ?
C00G C00H 1.388(3) . ?
C00H H00H 0.9500 . ?
C00H C00I 1.375(3) . ?
C00I H00I 0.9500 . ?

loop_
_geom_torsion_atom_site_label_1
_geom_torsion_atom_site_label_2
_geom_torsion_atom_site_label_3
_geom_torsion_atom_site_label_4
_geom_torsion
_geom_torsion_site_symmetry_1
_geom_torsion_site_symmetry_2
_geom_torsion_site_symmetry_3
_geom_torsion_site_symmetry_4
_geom_torsion_publ_flag
S001 C00C C00D N00A 7.6(3) . . . . ?
S001 C00C C00D C00G -174.36(15) . . . . ?
S001 C00C C00F C00I 176.04(16) . . . . ?
O004 S002 N00B S001 178.08(10) . . . . ?
O004 S002 N00B F003 58.66(13) . . . . ?
O005 S001 N00B S002 53.83(13) . . . . ?
O005 S001 N00B F003 174.34(11) . . . . ?
O005 S001 C00C C00D 29.46(19) . . . . ?
O005 S001 C00C C00F -145.16(15) . . . . ?
O006 S002 N00B S001 -54.82(12) . . . . ?
O006 S002 N00B F003 -174.24(11) . . . . ?
O007 N00A C00D C00C 41.6(3) . . . . ?
O007 N00A C00D C00G -136.5(2) . . . . ?
O008 S001 N00B S002 -77.33(12) . . . . ?
O008 S001 N00B F003 43.18(13) . . . . ?
O008 S001 C00C C00D 164.37(16) . . . . ?
O008 S001 C00C C00F -10.26(18) . . . . ?
O009 N00A C00D C00C -140.54(19) . . . . ?
O009 N00A C00D C00G 41.4(3) . . . . ?
N00A C00D C00G C00H 176.73(19) . . . . ?
N00B S001 C00C C00D -81.86(17) . . . . ?
N00B S001 C00C C00F 103.52(15) . . . . ?
C00C S001 N00B S002 169.01(10) . . . . ?
C00C S001 N00B F003 -70.49(12) . . . . ?
C00C C00D C00G C00H -1.4(3) . . . . ?
C00C C00F C00I C00H -1.0(3) . . . . ?
C00D C00C C00F C00I 1.1(3) . . . . ?
C00D C00G C00H C00I 1.5(3) . . . . ?
C00E S002 N00B S001 63.52(13) . . . . ?
C00E S002 N00B F003 -55.90(14) . . . . ?
C00F C00C C00D N00A -177.88(17) . . . . ?
C00F C00C C00D C00G 0.1(3) . . . . ?
C00G C00H C00I C00F -0.2(3) . . . . ?
